data_4031875
loop_
_publ_author_name
'Saglam, Mehmet F.'
'Alborzi, Ali R.'
'Payne, Alan D.'
'Willis, Anthony C.'
'Paddon-Row, Michael N'
'Sherburn, Michael S.'

_publ_section_title
;
 Synthesis and Diels-Alder Reactivity of Substituted [4]Dendralenes.
;
_journal_issue 4
_journal_name_full 'The Journal of organic chemistry'
_journal_page_first 1461
_journal_page_last 1475
_journal_paper_doi 10.1021/acs.joc.5b02583
_journal_volume 81
_journal_year 2016
_chemical_compound_source local
_chemical_formula_moiety 'C24 H27 N3 O6'
_chemical_formula_sum 'C24 H27 N3 O6'
_chemical_formula_weight 453.49
_space_group_IT_number 14
_symmetry_cell_setting monoclinic
_symmetry_space_group_name_Hall '-P 2yn'
_symmetry_space_group_name_H-M 'P 1 21/n 1'
_atom_sites_solution_hydrogens geom
_atom_sites_solution_primary direct
_audit_creation_date 11-09-01
_audit_creation_method CRYSTALS_ver_14.11
_audit_update_record
; 
2011-09-02 - Report on C24 H27 N3 O6 
             by Anthony C. Willis 
             for Mehmet Saglam and Mick Sherburn

     This is a redo of she1118, but at 150K
 
2011-09-02 - passes checkcif tests with minor warnings 
2015-08-27 - CCDC version
;
_cell_angle_alpha 90
_cell_angle_beta 97.1260(15)
_cell_angle_gamma 90
_cell_formula_units_Z 12
_cell_length_a 10.1654(2)
_cell_length_b 23.4039(7)
_cell_length_c 27.8440(7)
_cell_measurement_reflns_used 167281
_cell_measurement_temperature 150
_cell_measurement_theta_max 25
_cell_measurement_theta_min 2.6
_cell_volume 6573.2(3)
_computing_cell_refinement 'DENZO/SCALEPACK (Otwinowski & Minor, 1997)'
_computing_data_collection 'COLLECT (Nonius, 2001).'
_computing_data_reduction 'DENZO/SCALEPACK (Otwinowski & Minor, 1997)'
_computing_molecular_graphics
;  
ORTEP-II (Johnson 1976) in teXsan (MSC, 1992-1997) 
;
_computing_publication_material 'CRYSTALS (Betteridge et al., 2003)'
_computing_structure_refinement 'CRYSTALS (Betteridge et al., 2003)'
_computing_structure_solution 'SIR92 (Altomare et al., 1994)'
_diffrn_ambient_temperature 150
_diffrn_measured_fraction_theta_full 0.995
_diffrn_measured_fraction_theta_max 0.995
_diffrn_measurement_device Area
_diffrn_measurement_device_type 'Nonius KappaCCD'
_diffrn_measurement_method '\f & \w scans'
_diffrn_radiation_monochromator graphite
_diffrn_radiation_type 'Mo K\a'
_diffrn_radiation_wavelength 0.71073
_diffrn_reflns_av_R_equivalents 0.142
_diffrn_reflns_limit_h_max 12
_diffrn_reflns_limit_h_min -12
_diffrn_reflns_limit_k_max 27
_diffrn_reflns_limit_k_min -27
_diffrn_reflns_limit_l_max 32
_diffrn_reflns_limit_l_min -33
_diffrn_reflns_number 102994
_diffrn_reflns_theta_full 25.047
_diffrn_reflns_theta_max 25.047
_diffrn_reflns_theta_min 2.666
_diffrn_standards_number 0
_exptl_absorpt_coefficient_mu 0.100
_exptl_absorpt_correction_T_max 1.00
_exptl_absorpt_correction_T_min 0.51
_exptl_absorpt_correction_type multi-scan
_exptl_absorpt_process_details 'DENZO/SCALEPACK (Otwinowski & Minor, 1997)'
_exptl_crystal_colour colourless
_exptl_crystal_density_diffrn 1.375
_exptl_crystal_density_method 'not measured'
_exptl_crystal_description needle
_exptl_crystal_F_000 2880
_exptl_crystal_size_max 0.450
_exptl_crystal_size_mid 0.050
_exptl_crystal_size_min 0.030
_refine_diff_density_max 1.12
_refine_diff_density_min -0.71
_refine_ls_extinction_method None
_refine_ls_goodness_of_fit_ref 1.0345
_refine_ls_hydrogen_treatment constr
_refine_ls_matrix_type full
_refine_ls_number_parameters 897
_refine_ls_number_reflns 11572
_refine_ls_number_restraints 3
_refine_ls_R_factor_all 0.1416
_refine_ls_R_factor_gt 0.0758
_refine_ls_shift/su_max 0.0016024
_refine_ls_shift/su_mean 0.0002804
_refine_ls_structure_factor_coef Fsqd
_refine_ls_weighting_details
;
 Method= Modified Sheldrick 
 w=1/[\s^2^(F^2^) + ( 0.05P)^2^ + 8.21P] 
 ,where P=(max(Fo^2^,0) + 2Fc^2^)/3 
;
_refine_ls_weighting_scheme calc
_refine_ls_wR_factor_all 0.1563
_refine_ls_wR_factor_gt 0.1311
_refine_ls_wR_factor_ref 0.1563
_reflns_limit_h_max 12
_reflns_limit_h_min -12
_reflns_limit_k_max 27
_reflns_limit_k_min 0
_reflns_limit_l_max 33
_reflns_limit_l_min 0
_reflns_number_gt 6910
_reflns_number_total 11573
_reflns_threshold_expression I>2.0\s(I)
_oxford_diffrn_Wilson_B_factor 2.16
_oxford_diffrn_Wilson_scale 69.66
_oxford_refine_ls_r_factor_ref 0.1416
_oxford_refine_ls_scale 0.16773(8)
_oxford_reflns_number_all 11572
_oxford_reflns_threshold_expression_ref I>-10.0\s(I)
_oxford_structure_analysis_title '9011153 she1126a'
_cod_data_source_file jo5b02583_si_001.cif
_cod_data_source_block compound_36
_cod_depositor_comments
;
The following automatic conversions were performed:

'_symmetry_cell_setting' value 'Monoclinic' changed to 'monoclinic'
according to
/usr/data/users/saulius/crontab/automatic-downloads/current/ACS/lib/dictionaries/cif_core.dic
dictionary named 'cif_core.dic' version 2.4.2 from 2011-04-26.

Automatic conversion script
Id: cif_fix_values 4268 2015-11-12 08:31:59Z antanas 
;
_cod_original_sg_symbol_Hall '-P 2yn '
_cod_original_sg_symbol_H-M 'P 1 21/n 1 '
_cod_database_code 4031875

loop_
_symmetry_equiv_pos_as_xyz
x,y,z
-x,-y,-z
-x+1/2,y+1/2,-z+1/2
x+1/2,-y+1/2,z+1/2

loop_
_atom_site_label
_atom_site_type_symbol
_atom_site_fract_x
_atom_site_fract_y
_atom_site_fract_z
_atom_site_U_iso_or_equiv
_atom_site_occupancy
_atom_site_adp_type
_atom_site_refinement_flags_posn
_atom_site_refinement_flags_occupancy
C1 C 0.7053(4) 0.64034(15) 0.46634(13) 0.0329 1.0000 Uani . .
N2 N 0.6207(3) 0.61672(12) 0.42922(10) 0.0311 1.0000 Uani . .
C3 C 0.4897(3) 0.63229(16) 0.43172(12) 0.0314 1.0000 Uani . .
C4 C 0.4868(3) 0.67477(15) 0.47236(12) 0.0304 1.0000 Uani . .
C5 C 0.3741(3) 0.66576(15) 0.50343(12) 0.0292 1.0000 Uani . .
C6 C 0.2345(3) 0.68250(16) 0.48060(13) 0.0345 1.0000 Uani . .
C7 C 0.1363(3) 0.66097(16) 0.51443(13) 0.0369 1.0000 Uani . .
C8 C 0.1638(3) 0.68046(18) 0.56627(15) 0.0407 1.0000 Uani . .
N9 N 0.1447(3) 0.63444(15) 0.59631(11) 0.0431 1.0000 Uani . .
C10 C 0.1176(3) 0.58455(19) 0.57047(14) 0.0407 1.0000 Uani . .
C11 C 0.1321(3) 0.59561(16) 0.51855(13) 0.0358 1.0000 Uani . .
C12 C 0.2616(3) 0.56771(16) 0.50574(13) 0.0340 1.0000 Uani . .
C13 C 0.3829(3) 0.60393(15) 0.51990(12) 0.0294 1.0000 Uani . .
C14 C 0.5018(3) 0.58592(15) 0.54093(12) 0.0280 1.0000 Uani . .
C15 C 0.5332(3) 0.52679(15) 0.55958(12) 0.0327 1.0000 Uani . .
C16 C 0.6143(3) 0.52787(17) 0.60971(13) 0.0371 1.0000 Uani . .
C17 C 0.5355(4) 0.55296(17) 0.64715(13) 0.0376 1.0000 Uani . .
N18 N 0.6058(3) 0.59708(14) 0.67070(10) 0.0396 1.0000 Uani . .
C19 C 0.7271(4) 0.60617(17) 0.65418(13) 0.0384 1.0000 Uani . .
C20 C 0.7393(3) 0.56612(16) 0.61249(12) 0.0352 1.0000 Uani . .
C21 C 0.7475(3) 0.59925(16) 0.56552(12) 0.0335 1.0000 Uani . .
C22 C 0.6161(3) 0.62876(15) 0.54770(12) 0.0306 1.0000 Uani . .
C23 C 0.6245(3) 0.66665(15) 0.50198(12) 0.0312 1.0000 Uani . .
O24 O 0.8261(2) 0.63793(12) 0.46875(9) 0.0437 1.0000 Uani . .
C25 C 0.6673(4) 0.58601(17) 0.38917(13) 0.0401 1.0000 Uani . .
O26 O 0.3962(2) 0.61377(11) 0.40469(8) 0.0360 1.0000 Uani . .
O27 O 0.1953(3) 0.72789(13) 0.58209(10) 0.0524 1.0000 Uani . .
C28 C 0.1543(4) 0.6374(2) 0.64896(14) 0.0583 1.0000 Uani . .
O29 O 0.0909(3) 0.53958(13) 0.58891(10) 0.0560 1.0000 Uani . .
O30 O 0.4265(3) 0.53798(13) 0.65615(10) 0.0548 1.0000 Uani . .
C31 C 0.5566(5) 0.6289(2) 0.70935(15) 0.0583 1.0000 Uani . .
O32 O 0.8059(3) 0.64241(13) 0.67038(10) 0.0536 1.0000 Uani . .
C33 C 0.2210(4) 0.74623(17) 0.46956(16) 0.0478 1.0000 Uani . .
C101 C 0.6679(5) 0.4393(2) 0.00283(16) 0.0532 1.0000 Uani . .
N102 N 0.5448(3) 0.41377(15) -0.00206(12) 0.0499 1.0000 Uani . .
C103 C 0.4899(4) 0.41059(19) 0.04057(15) 0.0487 1.0000 Uani . .
C104 C 0.5921(4) 0.43000(17) 0.08156(13) 0.0413 1.0000 Uani . .
C105 C 0.6474(3) 0.37817(16) 0.11339(13) 0.0363 1.0000 Uani . .
C106 C 0.5440(4) 0.34085(18) 0.13364(14) 0.0430 1.0000 Uani . .
C107 C 0.6139(4) 0.28990(18) 0.16093(14) 0.0436 1.0000 Uani . .
C108 C 0.7128(4) 0.30544(18) 0.20390(15) 0.0426 1.0000 Uani . .
N109 N 0.8292(3) 0.27549(14) 0.20059(12) 0.0430 1.0000 Uani . .
C110 C 0.8217(4) 0.24166(18) 0.15977(16) 0.0463 1.0000 Uani . .
C111 C 0.6911(4) 0.25191(17) 0.12968(14) 0.0445 1.0000 Uani . .
C112 C 0.7135(4) 0.28050(17) 0.08170(14) 0.0439 1.0000 Uani . .
C113 C 0.7438(3) 0.34353(16) 0.08805(13) 0.0352 1.0000 Uani . .
C114 C 0.8445(4) 0.37158(17) 0.07229(13) 0.0378 1.0000 Uani . .
C115 C 0.9612(4) 0.34653(19) 0.05121(15) 0.0499 1.0000 Uani . .
C116 C 1.0905(4) 0.37320(18) 0.07634(17) 0.0538 1.0000 Uani . .
C117 C 1.1121(4) 0.3562(2) 0.12866(18) 0.0522 1.0000 Uani . .
N118 N 1.1199(3) 0.40485(15) 0.15721(14) 0.0537 1.0000 Uani . .
C119 C 1.1114(4) 0.4545(2) 0.12970(18) 0.0527 1.0000 Uani . .
C120 C 1.0884(4) 0.43899(18) 0.07710(18) 0.0557 1.0000 Uani . .
C121 C 0.9557(4) 0.46511(19) 0.05424(16) 0.0538 1.0000 Uani . .
C122 C 0.8427(4) 0.43642(16) 0.07664(14) 0.0395 1.0000 Uani . .
C123 C 0.7030(4) 0.45677(18) 0.05528(14) 0.0443 1.0000 Uani . .
O124 O 0.7327(4) 0.44543(16) -0.03069(11) 0.0776 1.0000 Uani . .
C125 C 0.4781(5) 0.3922(2) -0.04805(16) 0.0736 1.0000 Uani . .
O126 O 0.3778(3) 0.39428(15) 0.04347(11) 0.0682 1.0000 Uani . .
O127 O 0.6986(3) 0.33729(14) 0.23705(10) 0.0577 1.0000 Uani . .
C128 C 0.9427(4) 0.2756(2) 0.23771(15) 0.0582 1.0000 Uani . .
O129 O 0.9106(3) 0.20983(12) 0.15084(11) 0.0577 1.0000 Uani . .
O130 O 1.1200(3) 0.30789(14) 0.14496(13) 0.0692 1.0000 Uani . .
C131 C 1.1350(5) 0.4052(2) 0.21034(18) 0.0801 1.0000 Uani . .
O132 O 1.1188(3) 0.50152(14) 0.14747(13) 0.0731 1.0000 Uani . .
C133 C 0.4564(5) 0.3761(2) 0.16277(18) 0.0714 1.0000 Uani . .
C201 C 0.1775(3) 0.68845(17) 0.09718(13) 0.0369 1.0000 Uani . .
N202 N 0.3083(3) 0.70122(13) 0.11351(10) 0.0346 1.0000 Uani . .
C203 C 0.3676(4) 0.66180(16) 0.14596(13) 0.0331 1.0000 Uani . .
C204 C 0.2666(3) 0.61653(16) 0.15376(12) 0.0307 1.0000 Uani . .
C205 C 0.2374(3) 0.61461(16) 0.20694(12) 0.0304 1.0000 Uani . .
C206 C 0.3592(3) 0.60425(17) 0.24405(12) 0.0361 1.0000 Uani . .
C207 C 0.3194(3) 0.61010(17) 0.29507(13) 0.0368 1.0000 Uani . .
C208 C 0.2121(4) 0.56890(19) 0.30657(13) 0.0403 1.0000 Uani . .
N209 N 0.1256(3) 0.59869(15) 0.33202(11) 0.0395 1.0000 Uani . .
C210 C 0.1536(4) 0.6564(2) 0.33544(13) 0.0410 1.0000 Uani . .
C211 C 0.2657(3) 0.66910(17) 0.30631(13) 0.0381 1.0000 Uani . .
C212 C 0.2139(4) 0.70354(16) 0.26006(12) 0.0363 1.0000 Uani . .
C213 C 0.1574(3) 0.66615(15) 0.21827(12) 0.0306 1.0000 Uani . .
C214 C 0.0455(3) 0.67527(15) 0.18858(12) 0.0303 1.0000 Uani . .
C215 C -0.0588(3) 0.71996(16) 0.19398(14) 0.0377 1.0000 Uani . .
C216 C -0.1955(3) 0.69030(17) 0.18974(13) 0.0378 1.0000 Uani . .
C217 C -0.2006(4) 0.64989(19) 0.23200(14) 0.0412 1.0000 Uani . .
N218 N -0.2280(3) 0.59555(15) 0.21368(11) 0.0434 1.0000 Uani . .
C219 C -0.2487(3) 0.59467(18) 0.16364(14) 0.0394 1.0000 Uani . .
C220 C -0.2252(3) 0.65316(16) 0.14439(13) 0.0363 1.0000 Uani D .
C221 C -0.1105(3) 0.65252(18) 0.11297(13) 0.0382 1.0000 Uani D .
C222 C 0.0174(3) 0.63603(16) 0.14523(12) 0.0319 1.0000 Uani D .
C223 C 0.1422(3) 0.63282(16) 0.11891(12) 0.0306 1.0000 Uani . .
O224 O 0.1088(3) 0.71865(13) 0.06839(10) 0.0541 1.0000 Uani . .
C225 C 0.3785(4) 0.75102(18) 0.09783(16) 0.0500 1.0000 Uani . .
O226 O 0.4831(2) 0.66490(12) 0.16389(9) 0.0447 1.0000 Uani . .
O227 O 0.2025(3) 0.51825(13) 0.29747(10) 0.0500 1.0000 Uani . .
C228 C 0.0193(4) 0.5722(2) 0.35533(15) 0.0569 1.0000 Uani . .
O229 O 0.0934(3) 0.68989(13) 0.35792(10) 0.0531 1.0000 Uani . .
O230 O -0.1809(3) 0.66090(13) 0.27485(10) 0.0523 1.0000 Uani . .
C231 C -0.2317(6) 0.5450(2) 0.24397(17) 0.0736 1.0000 Uani . .
O232 O -0.2783(3) 0.55072(13) 0.14059(10) 0.0510 1.0000 Uani . .
C233 C 0.4265(6) 0.5472(3) 0.2359(2) 0.0460 0.657(10) Uani . P
C234 C -0.1344(11) 0.6203(5) 0.0654(4) 0.048(4) 0.343(10) Uiso D P
H41 H 0.4806 0.7136 0.4589 0.0324 1.0000 Uiso R .
H51 H 0.3950 0.6896 0.5324 0.0319 1.0000 Uiso R .
H61 H 0.2159 0.6619 0.4497 0.0388 1.0000 Uiso R .
H71 H 0.0479 0.6744 0.5017 0.0410 1.0000 Uiso R .
H111 H 0.0564 0.5799 0.4977 0.0399 1.0000 Uiso R .
H121 H 0.2727 0.5306 0.5215 0.0369 1.0000 Uiso R .
H122 H 0.2536 0.5621 0.4709 0.0369 1.0000 Uiso R .
H151 H 0.4508 0.5062 0.5618 0.0371 1.0000 Uiso R .
H152 H 0.5830 0.5066 0.5373 0.0368 1.0000 Uiso R .
H161 H 0.6398 0.4886 0.6191 0.0410 1.0000 Uiso R .
H201 H 0.8190 0.5428 0.6199 0.0392 1.0000 Uiso R .
H211 H 0.8180 0.6276 0.5710 0.0368 1.0000 Uiso R .
H212 H 0.7681 0.5724 0.5409 0.0369 1.0000 Uiso R .
H221 H 0.5961 0.6548 0.5739 0.0329 1.0000 Uiso R .
H231 H 0.6615 0.7040 0.5122 0.0360 1.0000 Uiso R .
H251 H 0.5957 0.5635 0.3728 0.0541 1.0000 Uiso R .
H252 H 0.6983 0.6130 0.3668 0.0540 1.0000 Uiso R .
H253 H 0.7384 0.5610 0.4016 0.0541 1.0000 Uiso R .
H281 H 0.2097 0.6065 0.6627 0.0810 1.0000 Uiso R .
H282 H 0.0675 0.6335 0.6591 0.0811 1.0000 Uiso R .
H283 H 0.1922 0.6736 0.6602 0.0810 1.0000 Uiso R .
H311 H 0.6040 0.6644 0.7139 0.0849 1.0000 Uiso R .
H312 H 0.5697 0.6072 0.7388 0.0851 1.0000 Uiso R .
H313 H 0.4643 0.6367 0.7013 0.0851 1.0000 Uiso R .
H331 H 0.1295 0.7547 0.4581 0.0692 1.0000 Uiso R .
H332 H 0.2474 0.7681 0.4986 0.0688 1.0000 Uiso R .
H333 H 0.2757 0.7567 0.4452 0.0690 1.0000 Uiso R .
H1041 H 0.5544 0.4584 0.1016 0.0480 1.0000 Uiso R .
H1051 H 0.6994 0.3953 0.1420 0.0388 1.0000 Uiso R .
H1061 H 0.4862 0.3251 0.1060 0.0508 1.0000 Uiso R .
H1071 H 0.5453 0.2663 0.1732 0.0499 1.0000 Uiso R .
H1111 H 0.6455 0.2152 0.1232 0.0490 1.0000 Uiso R .
H1121 H 0.7878 0.2618 0.0693 0.0491 1.0000 Uiso R .
H1122 H 0.6343 0.2759 0.0583 0.0490 1.0000 Uiso R .
H1151 H 0.9520 0.3541 0.0165 0.0562 1.0000 Uiso R .
H1152 H 0.9637 0.3054 0.0567 0.0559 1.0000 Uiso R .
H1161 H 1.1651 0.3599 0.0603 0.0610 1.0000 Uiso R .
H1201 H 1.1614 0.4538 0.0610 0.0639 1.0000 Uiso R .
H1211 H 0.9534 0.5081 0.0594 0.0613 1.0000 Uiso R .
H1212 H 0.9447 0.4573 0.0198 0.0621 1.0000 Uiso R .
H1221 H 0.8536 0.4461 0.1111 0.0428 1.0000 Uiso R .
H1231 H 0.6976 0.4987 0.0576 0.0490 1.0000 Uiso R .
H1251 H 0.3857 0.3868 -0.0454 0.1032 1.0000 Uiso R .
H1252 H 0.4877 0.4192 -0.0732 0.1032 1.0000 Uiso R .
H1253 H 0.5158 0.3563 -0.0558 0.1030 1.0000 Uiso R .
H1281 H 1.0231 0.2772 0.2228 0.0859 1.0000 Uiso R .
H1282 H 0.9390 0.3089 0.2579 0.0860 1.0000 Uiso R .
H1283 H 0.9434 0.2418 0.2574 0.0860 1.0000 Uiso R .
H1311 H 1.1897 0.4371 0.2222 0.1150 1.0000 Uiso R .
H1312 H 1.1771 0.3700 0.2221 0.1149 1.0000 Uiso R .
H1313 H 1.0489 0.4084 0.2215 0.1151 1.0000 Uiso R .
H1331 H 0.3977 0.3507 0.1784 0.1010 1.0000 Uiso R .
H1332 H 0.5127 0.3978 0.1875 0.1012 1.0000 Uiso R .
H1333 H 0.4028 0.4025 0.1411 0.1012 1.0000 Uiso R .
H2041 H 0.2993 0.5793 0.1447 0.0340 1.0000 Uiso R .
H2051 H 0.1804 0.5808 0.2091 0.0340 1.0000 Uiso R .
H2061 H 0.4228 0.6349 0.2400 0.0399 1.0000 Uiso R .
H2062 H 0.3967 0.5677 0.2396 0.0401 0.343 Uiso R .
H2071 H 0.3977 0.6031 0.3181 0.0437 1.0000 Uiso R .
H2111 H 0.3326 0.6914 0.3260 0.0418 1.0000 Uiso R .
H2121 H 0.1465 0.7304 0.2681 0.0430 1.0000 Uiso R .
H2122 H 0.2877 0.7247 0.2500 0.0430 1.0000 Uiso R .
H2151 H -0.0409 0.7385 0.2255 0.0419 1.0000 Uiso R .
H2152 H -0.0597 0.7487 0.1688 0.0420 1.0000 Uiso R .
H2161 H -0.2647 0.7190 0.1905 0.0430 1.0000 Uiso R .
H2201 H -0.3059 0.6664 0.1251 0.0421 1.0000 Uiso R .
H2211 H -0.0990 0.6923 0.1035 0.0439 1.0000 Uiso R .
H2212 H -0.1283 0.6280 0.0858 0.0444 0.657 Uiso R .
H2221 H 0.0034 0.5973 0.1576 0.0356 1.0000 Uiso R .
H2231 H 0.1283 0.6037 0.0933 0.0338 1.0000 Uiso R .
H2251 H 0.4717 0.7450 0.1050 0.0732 1.0000 Uiso R .
H2252 H 0.3530 0.7842 0.1149 0.0730 1.0000 Uiso R .
H2253 H 0.3558 0.7564 0.0638 0.0729 1.0000 Uiso R .
H2281 H -0.0607 0.5940 0.3476 0.0860 1.0000 Uiso R .
H2282 H 0.0435 0.5714 0.3897 0.0861 1.0000 Uiso R .
H2283 H 0.0046 0.5342 0.3435 0.0860 1.0000 Uiso R .
H2311 H -0.2901 0.5172 0.2272 0.1028 1.0000 Uiso R .
H2312 H -0.2634 0.5554 0.2739 0.1031 1.0000 Uiso R .
H2313 H -0.1439 0.5294 0.2505 0.1034 1.0000 Uiso R .
H2331 H 0.4717 0.5496 0.2076 0.0670 0.657 Uiso R .
H2332 H 0.4895 0.5385 0.2634 0.0671 0.657 Uiso R .
H2333 H 0.3612 0.5177 0.2314 0.0669 0.657 Uiso R .
H2341 H -0.0609 0.6266 0.0474 0.0660 0.343 Uiso R .
H2342 H -0.2144 0.6340 0.0472 0.0661 0.343 Uiso R .
H2343 H -0.1419 0.5802 0.0720 0.0659 0.343 Uiso R .

loop_
_atom_site_aniso_label
_atom_site_aniso_U_11
_atom_site_aniso_U_22
_atom_site_aniso_U_33
_atom_site_aniso_U_23
_atom_site_aniso_U_13
_atom_site_aniso_U_12
C1 0.034(2) 0.031(2) 0.034(2) 0.0074(17) 0.0060(17) -0.0026(17)
N2 0.0276(16) 0.0363(19) 0.0297(16) -0.0008(14) 0.0043(13) 0.0007(14)
C3 0.030(2) 0.036(2) 0.028(2) 0.0081(17) 0.0012(17) -0.0007(17)
C4 0.0287(19) 0.028(2) 0.034(2) 0.0012(17) 0.0027(15) 0.0022(16)
C5 0.0286(19) 0.029(2) 0.0299(19) -0.0006(16) 0.0034(15) 0.0016(16)
C6 0.031(2) 0.033(2) 0.038(2) 0.0005(17) 0.0030(16) 0.0017(16)
C7 0.0244(19) 0.041(2) 0.046(2) -0.0004(19) 0.0044(16) 0.0009(17)
C8 0.026(2) 0.045(3) 0.053(3) -0.006(2) 0.0094(18) 0.0019(18)
N9 0.0363(18) 0.053(2) 0.041(2) -0.0068(18) 0.0095(15) 0.0004(16)
C10 0.028(2) 0.050(3) 0.045(2) 0.006(2) 0.0092(18) 0.0006(19)
C11 0.029(2) 0.037(2) 0.041(2) -0.0028(18) 0.0048(16) -0.0022(17)
C12 0.032(2) 0.032(2) 0.038(2) 0.0017(17) 0.0045(16) -0.0043(17)
C13 0.033(2) 0.031(2) 0.0255(19) -0.0019(16) 0.0077(15) -0.0015(16)
C14 0.032(2) 0.026(2) 0.0262(19) 0.0006(15) 0.0059(15) 0.0004(16)
C15 0.032(2) 0.035(2) 0.032(2) -0.0007(17) 0.0043(16) 0.0010(16)
C16 0.038(2) 0.039(2) 0.033(2) 0.0031(18) 0.0005(17) 0.0012(18)
C17 0.045(2) 0.038(2) 0.030(2) 0.0027(18) 0.0043(18) 0.0021(19)
N18 0.0416(19) 0.045(2) 0.0315(18) -0.0056(16) 0.0041(14) 0.0030(16)
C19 0.040(2) 0.042(2) 0.032(2) 0.0047(19) -0.0030(18) 0.007(2)
C20 0.032(2) 0.039(2) 0.034(2) 0.0024(18) 0.0016(16) 0.0042(17)
C21 0.032(2) 0.035(2) 0.033(2) -0.0036(17) 0.0022(16) 0.0023(17)
C22 0.0292(19) 0.035(2) 0.0273(19) -0.0019(16) 0.0015(15) -0.0012(16)
C23 0.032(2) 0.029(2) 0.032(2) -0.0002(17) 0.0028(16) -0.0010(16)
O24 0.0263(15) 0.0599(19) 0.0452(16) 0.0000(14) 0.0062(12) -0.0002(13)
C25 0.041(2) 0.045(3) 0.036(2) -0.0023(19) 0.0115(18) 0.0034(19)
O26 0.0304(14) 0.0471(17) 0.0293(14) -0.0008(12) -0.0008(11) -0.0023(12)
O27 0.0463(17) 0.049(2) 0.065(2) -0.0210(16) 0.0210(14) -0.0068(14)
C28 0.054(3) 0.080(4) 0.042(3) -0.005(2) 0.013(2) 0.002(2)
O29 0.0590(19) 0.055(2) 0.0593(19) 0.0083(16) 0.0272(15) -0.0027(15)
O30 0.0509(18) 0.069(2) 0.0477(17) -0.0083(15) 0.0201(14) -0.0143(16)
C31 0.069(3) 0.064(3) 0.044(3) -0.009(2) 0.014(2) 0.009(2)
O32 0.0542(18) 0.061(2) 0.0432(17) -0.0072(15) -0.0037(14) -0.0154(16)
C33 0.038(2) 0.043(3) 0.062(3) 0.009(2) 0.003(2) 0.0047(19)
C101 0.058(3) 0.061(3) 0.041(3) 0.002(2) 0.004(2) 0.014(2)
N102 0.050(2) 0.062(3) 0.035(2) -0.0101(17) -0.0051(16) 0.0127(19)
C103 0.042(3) 0.058(3) 0.044(3) -0.009(2) -0.003(2) 0.009(2)
C104 0.038(2) 0.050(3) 0.036(2) -0.0117(19) 0.0040(17) 0.0084(19)
C105 0.031(2) 0.043(2) 0.035(2) -0.0085(18) 0.0027(16) 0.0006(17)
C106 0.031(2) 0.057(3) 0.042(2) -0.005(2) 0.0087(18) -0.0009(19)
C107 0.036(2) 0.052(3) 0.046(2) -0.002(2) 0.0146(19) -0.0062(19)
C108 0.040(2) 0.048(3) 0.042(2) 0.006(2) 0.0159(19) 0.005(2)
N109 0.0393(19) 0.044(2) 0.047(2) 0.0003(17) 0.0119(16) 0.0036(16)
C110 0.045(3) 0.037(3) 0.060(3) 0.000(2) 0.021(2) -0.007(2)
C111 0.039(2) 0.039(2) 0.058(3) -0.009(2) 0.016(2) -0.0115(19)
C112 0.037(2) 0.044(3) 0.051(3) -0.013(2) 0.0080(19) -0.0068(19)
C113 0.033(2) 0.039(2) 0.034(2) -0.0080(18) 0.0067(17) 0.0002(17)
C114 0.035(2) 0.041(2) 0.038(2) -0.0015(18) 0.0084(17) -0.0022(18)
C115 0.051(3) 0.047(3) 0.056(3) -0.007(2) 0.026(2) -0.001(2)
C116 0.042(2) 0.040(3) 0.085(4) -0.003(2) 0.033(2) -0.002(2)
C117 0.037(2) 0.041(3) 0.079(3) 0.009(3) 0.009(2) 0.001(2)
N118 0.043(2) 0.040(2) 0.076(3) -0.003(2) -0.0007(18) -0.0009(16)
C119 0.033(2) 0.039(3) 0.084(4) 0.000(3) 0.001(2) -0.006(2)
C120 0.042(2) 0.043(3) 0.086(4) 0.005(3) 0.025(2) -0.007(2)
C121 0.055(3) 0.046(3) 0.063(3) 0.007(2) 0.016(2) -0.008(2)
C122 0.037(2) 0.039(2) 0.043(2) -0.0021(19) 0.0078(18) -0.0008(18)
C123 0.049(2) 0.040(2) 0.043(2) -0.0014(19) 0.0030(19) 0.0058(19)
O124 0.090(3) 0.100(3) 0.0443(19) 0.0128(19) 0.0183(18) 0.004(2)
C125 0.075(3) 0.095(4) 0.046(3) -0.024(3) -0.015(2) 0.017(3)
O126 0.0369(18) 0.101(3) 0.064(2) -0.0080(19) -0.0041(15) -0.0030(17)
O127 0.0506(18) 0.082(2) 0.0411(17) -0.0057(17) 0.0083(14) 0.0172(16)
C128 0.051(3) 0.070(3) 0.054(3) 0.011(2) 0.007(2) 0.011(2)
O129 0.0491(18) 0.0420(18) 0.085(2) -0.0080(16) 0.0206(16) 0.0035(15)
O130 0.055(2) 0.047(2) 0.105(3) 0.0150(19) 0.0092(18) 0.0022(16)
C131 0.076(4) 0.087(4) 0.071(4) -0.004(3) -0.014(3) -0.001(3)
O132 0.063(2) 0.042(2) 0.110(3) -0.010(2) -0.0092(19) -0.0064(16)
C133 0.055(3) 0.097(4) 0.065(3) -0.001(3) 0.018(2) 0.006(3)
C201 0.028(2) 0.049(3) 0.034(2) 0.0053(19) 0.0082(17) 0.0021(18)
N202 0.0330(18) 0.0359(19) 0.0365(18) 0.0059(15) 0.0110(14) -0.0013(14)
C203 0.033(2) 0.038(2) 0.030(2) -0.0018(18) 0.0089(17) -0.0004(18)
C204 0.030(2) 0.032(2) 0.030(2) 0.0006(16) 0.0049(16) 0.0024(16)
C205 0.0226(18) 0.037(2) 0.031(2) 0.0002(17) 0.0020(15) -0.0016(16)
C206 0.0268(19) 0.051(3) 0.031(2) 0.0028(18) 0.0033(15) 0.0027(17)
C207 0.028(2) 0.049(3) 0.032(2) 0.0046(18) -0.0016(16) 0.0044(18)
C208 0.039(2) 0.049(3) 0.031(2) 0.011(2) -0.0035(18) 0.005(2)
N209 0.0331(18) 0.050(2) 0.0356(18) 0.0079(16) 0.0041(14) 0.0025(16)
C210 0.034(2) 0.063(3) 0.026(2) 0.007(2) -0.0011(17) 0.009(2)
C211 0.031(2) 0.051(3) 0.031(2) 0.0002(18) -0.0017(16) -0.0047(18)
C212 0.033(2) 0.042(2) 0.034(2) 0.0006(18) 0.0044(16) -0.0063(17)
C213 0.029(2) 0.036(2) 0.0275(19) 0.0030(17) 0.0051(16) -0.0032(16)
C214 0.030(2) 0.034(2) 0.0278(19) 0.0029(16) 0.0072(16) -0.0019(16)
C215 0.036(2) 0.039(2) 0.039(2) 0.0028(19) 0.0051(17) 0.0047(18)
C216 0.029(2) 0.044(2) 0.040(2) -0.0016(19) 0.0026(17) 0.0092(17)
C217 0.029(2) 0.058(3) 0.037(2) -0.002(2) 0.0047(17) 0.0032(19)
N218 0.045(2) 0.050(2) 0.0349(19) 0.0024(17) 0.0038(15) -0.0065(17)
C219 0.028(2) 0.051(3) 0.039(2) -0.005(2) 0.0029(17) -0.0008(19)
C220 0.026(2) 0.044(3) 0.037(2) 0.0003(18) -0.0021(16) 0.0027(17)
C221 0.030(2) 0.051(3) 0.033(2) -0.0004(19) 0.0021(16) 0.0030(18)
C222 0.0249(19) 0.041(2) 0.030(2) 0.0003(17) 0.0039(15) 0.0008(16)
C223 0.0295(19) 0.036(2) 0.0256(19) 0.0022(17) 0.0023(15) 0.0007(16)
O224 0.0379(16) 0.064(2) 0.0592(19) 0.0301(16) 0.0006(14) 0.0010(14)
C225 0.043(2) 0.048(3) 0.061(3) 0.012(2) 0.017(2) -0.007(2)
O226 0.0236(15) 0.064(2) 0.0457(16) 0.0068(14) 0.0031(12) -0.0036(13)
O227 0.0600(19) 0.045(2) 0.0451(17) 0.0119(15) 0.0068(14) 0.0002(15)
C228 0.038(2) 0.080(4) 0.055(3) 0.027(2) 0.013(2) -0.003(2)
O229 0.0489(17) 0.068(2) 0.0440(17) 0.0006(15) 0.0110(14) 0.0141(15)
O230 0.0576(18) 0.065(2) 0.0354(17) -0.0071(15) 0.0083(13) -0.0010(15)
C231 0.106(4) 0.063(3) 0.051(3) 0.012(3) 0.007(3) -0.024(3)
O232 0.0487(17) 0.060(2) 0.0435(16) -0.0071(15) 0.0046(13) -0.0129(15)
C233 0.040(4) 0.058(5) 0.041(4) 0.009(3) 0.009(3) 0.017(3)

loop_
_atom_type_symbol
_atom_type_scat_dispersion_real
_atom_type_scat_dispersion_imag
_atom_type_scat_Cromer_Mann_a1
_atom_type_scat_Cromer_Mann_b1
_atom_type_scat_Cromer_Mann_a2
_atom_type_scat_Cromer_Mann_b2
_atom_type_scat_Cromer_Mann_a3
_atom_type_scat_Cromer_Mann_b3
_atom_type_scat_Cromer_Mann_a4
_atom_type_scat_Cromer_Mann_b4
_atom_type_scat_Cromer_Mann_c
_atom_type_scat_source
C 0.0033 0.0016 2.3100 20.8439 1.0200 10.2075 1.5886 0.5687 0.8650 51.6512 0.2156 'International Tables Vol C 4.2.6.8 and 6.1.1.4'
H 0.0000 0.0000 0.4930 10.5109 0.3229 26.1257 0.1402 3.1424 0.0408 57.7998 0.0030 'International Tables Vol C 4.2.6.8 and 6.1.1.4'
N 0.0061 0.0033 12.2126 0.0057 3.1322 9.8933 2.0125 28.9975 1.1663 0.5826 -11.5290 'International Tables Vol C 4.2.6.8 and 6.1.1.4'
O 0.0106 0.0060 3.0485 13.2771 2.2868 5.7011 1.5463 0.3239 0.8670 32.9089 0.2508 'International Tables Vol C 4.2.6.8 and 6.1.1.4'

loop_
_geom_angle_atom_site_label_1
_geom_angle_atom_site_label_2
_geom_angle_atom_site_label_3
_geom_angle
_geom_angle_publ_flag
N2 C1 C23 108.6(3) yes
N2 C1 O24 123.6(3) yes
C23 C1 O24 127.8(3) yes
C1 N2 C3 111.7(3) yes
C1 N2 C25 122.8(3) yes
C3 N2 C25 124.9(3) yes
N2 C3 C4 108.5(3) yes
N2 C3 O26 123.7(3) yes
C4 C3 O26 127.8(3) yes
C3 C4 C5 114.7(3) yes
C3 C4 C23 102.6(3) yes
C5 C4 C23 111.9(3) yes
C3 C4 H41 109.3 no
C5 C4 H41 108.9 no
C23 C4 H41 109.2 no
C4 C5 C6 116.7(3) yes
C4 C5 C13 106.3(3) yes
C6 C5 C13 112.7(3) yes
C4 C5 H51 106.5 no
C6 C5 H51 106.9 no
C13 C5 H51 107.2 no
C5 C6 C7 107.4(3) yes
C5 C6 C33 112.9(3) yes
C7 C6 C33 113.2(3) yes
C5 C6 H61 107.8 no
C7 C6 H61 107.8 no
C33 C6 H61 107.5 no
C6 C7 C8 115.4(3) yes
C6 C7 C11 113.4(3) yes
C8 C7 C11 103.5(3) yes
C6 C7 H71 108.0 no
C8 C7 H71 107.8 no
C11 C7 H71 108.3 no
C7 C8 N9 108.5(3) yes
C7 C8 O27 129.0(4) yes
N9 C8 O27 122.4(4) yes
C8 N9 C10 112.0(3) yes
C8 N9 C28 124.7(4) yes
C10 N9 C28 123.3(4) yes
N9 C10 C11 108.7(3) yes
N9 C10 O29 123.5(4) yes
C11 C10 O29 127.8(4) yes
C7 C11 C10 104.6(3) yes
C7 C11 C12 111.7(3) yes
C10 C11 C12 109.8(3) yes
C7 C11 H111 111.0 no
C10 C11 H111 110.1 no
C12 C11 H111 109.5 no
C11 C12 C13 113.2(3) yes
C11 C12 H121 109.0 no
C13 C12 H121 109.8 no
C11 C12 H122 108.6 no
C13 C12 H122 107.5 no
H121 C12 H122 108.7 no
C5 C13 C12 116.2(3) yes
C5 C13 C14 116.6(3) yes
C12 C13 C14 126.8(3) yes
C13 C14 C15 125.6(3) yes
C13 C14 C22 118.5(3) yes
C15 C14 C22 115.9(3) yes
C14 C15 C16 111.6(3) yes
C14 C15 H151 109.2 no
C16 C15 H151 108.7 no
C14 C15 H152 109.5 no
C16 C15 H152 109.0 no
H151 C15 H152 108.6 no
C15 C16 C17 111.4(3) yes
C15 C16 C20 113.6(3) yes
C17 C16 C20 104.0(3) yes
C15 C16 H161 108.8 no
C17 C16 H161 109.0 no
C20 C16 H161 109.9 no
C16 C17 N18 109.4(3) yes
C16 C17 O30 127.1(4) yes
N18 C17 O30 123.4(3) yes
C17 N18 C19 112.9(3) yes
C17 N18 C31 122.3(3) yes
C19 N18 C31 124.9(3) yes
N18 C19 C20 108.8(3) yes
N18 C19 O32 123.9(4) yes
C20 C19 O32 127.3(4) yes
C16 C20 C19 104.6(3) yes
C16 C20 C21 112.4(3) yes
C19 C20 C21 111.2(3) yes
C16 C20 H201 109.9 no
C19 C20 H201 109.2 no
C21 C20 H201 109.4 no
C20 C21 C22 111.6(3) yes
C20 C21 H211 109.1 no
C22 C21 H211 109.8 no
C20 C21 H212 108.3 no
C22 C21 H212 108.6 no
H211 C21 H212 109.4 no
C21 C22 C14 111.3(3) yes
C21 C22 C23 112.7(3) yes
C14 C22 C23 112.9(3) yes
C21 C22 H221 106.8 no
C14 C22 H221 105.8 no
C23 C22 H221 106.8 no
C4 C23 C22 111.5(3) yes
C4 C23 C1 103.4(3) yes
C22 C23 C1 113.4(3) yes
C4 C23 H231 109.6 no
C22 C23 H231 109.1 no
C1 C23 H231 109.8 no
N2 C25 H251 109.5 no
N2 C25 H252 109.5 no
H251 C25 H252 109.8 no
N2 C25 H253 109.0 no
H251 C25 H253 109.2 no
H252 C25 H253 109.8 no
N9 C28 H281 109.0 no
N9 C28 H282 109.8 no
H281 C28 H282 108.8 no
N9 C28 H283 110.0 no
H281 C28 H283 109.8 no
H282 C28 H283 109.5 no
N18 C31 H311 109.2 no
N18 C31 H312 109.7 no
H311 C31 H312 109.3 no
N18 C31 H313 110.1 no
H311 C31 H313 109.2 no
H312 C31 H313 109.3 no
C6 C33 H331 109.0 no
C6 C33 H332 109.9 no
H331 C33 H332 109.0 no
C6 C33 H333 110.3 no
H331 C33 H333 109.3 no
H332 C33 H333 109.3 no
N102 C101 C123 108.3(4) yes
N102 C101 O124 123.2(4) yes
C123 C101 O124 128.5(4) yes
C101 N102 C103 113.5(3) yes
C101 N102 C125 123.6(4) yes
C103 N102 C125 122.9(4) yes
N102 C103 C104 108.6(4) yes
N102 C103 O126 124.0(4) yes
C104 C103 O126 127.3(4) yes
C103 C104 C105 111.0(3) yes
C103 C104 C123 103.7(3) yes
C105 C104 C123 110.5(3) yes
C103 C104 H1041 110.7 no
C105 C104 H1041 110.0 no
C123 C104 H1041 110.8 no
C104 C105 C106 115.9(3) yes
C104 C105 C113 111.0(3) yes
C106 C105 C113 112.4(3) yes
C104 C105 H1051 105.2 no
C106 C105 H1051 105.0 no
C113 C105 H1051 106.3 no
C105 C106 C107 109.2(3) yes
C105 C106 C133 111.3(4) yes
C107 C106 C133 114.9(3) yes
C105 C106 H1061 107.3 no
C107 C106 H1061 107.0 no
C133 C106 H1061 106.8 no
C106 C107 C108 115.2(3) yes
C106 C107 C111 114.1(3) yes
C108 C107 C111 104.7(3) yes
C106 C107 H1071 107.6 no
C108 C107 H1071 107.0 no
C111 C107 H1071 107.9 no
C107 C108 N109 108.4(3) yes
C107 C108 O127 128.5(4) yes
N109 C108 O127 123.1(4) yes
C108 N109 C110 112.6(3) yes
C108 N109 C128 124.1(3) yes
C110 N109 C128 123.1(3) yes
N109 C110 C111 108.9(3) yes
N109 C110 O129 123.4(4) yes
C111 C110 O129 127.7(4) yes
C107 C111 C110 104.9(3) yes
C107 C111 C112 112.6(3) yes
C110 C111 C112 109.8(3) yes
C107 C111 H1111 110.5 no
C110 C111 H1111 109.2 no
C112 C111 H1111 109.8 no
C111 C112 C113 111.9(3) yes
C111 C112 H1121 108.6 no
C113 C112 H1121 109.0 no
C111 C112 H1122 109.5 no
C113 C112 H1122 108.9 no
H1121 C112 H1122 108.9 no
C112 C113 C105 116.3(3) yes
C112 C113 C114 126.5(3) yes
C105 C113 C114 117.2(3) yes
C113 C114 C115 127.6(4) yes
C113 C114 C122 116.5(3) yes
C115 C114 C122 115.9(3) yes
C114 C115 C116 109.5(3) yes
C114 C115 H1151 109.4 no
C116 C115 H1151 110.3 no
C114 C115 H1152 109.3 no
C116 C115 H1152 108.9 no
H1151 C115 H1152 109.4 no
C115 C116 C117 110.3(3) yes
C115 C116 C120 113.5(4) yes
C117 C116 C120 104.6(4) yes
C115 C116 H1161 109.3 no
C117 C116 H1161 109.3 no
C120 C116 H1161 109.8 no
C116 C117 N118 109.3(4) yes
C116 C117 O130 127.1(4) yes
N118 C117 O130 123.6(5) yes
C117 N118 C119 112.1(4) yes
C117 N118 C131 125.0(4) yes
C119 N118 C131 122.9(4) yes
N118 C119 C120 109.1(4) yes
N118 C119 O132 122.8(5) yes
C120 C119 O132 128.1(4) yes
C116 C120 C119 104.8(4) yes
C116 C120 C121 113.7(4) yes
C119 C120 C121 109.2(4) yes
C116 C120 H1201 109.6 no
C119 C120 H1201 109.2 no
C121 C120 H1201 110.1 no
C120 C121 C122 108.7(3) yes
C120 C121 H1211 111.5 no
C122 C121 H1211 110.3 no
C120 C121 H1212 108.7 no
C122 C121 H1212 108.7 no
H1211 C121 H1212 108.8 no
C121 C122 C114 112.8(3) yes
C121 C122 C123 114.1(3) yes
C114 C122 C123 107.2(3) yes
C121 C122 H1221 107.4 no
C114 C122 H1221 107.9 no
C123 C122 H1221 107.1 no
C122 C123 C104 112.4(3) yes
C122 C123 C101 112.5(3) yes
C104 C123 C101 104.4(3) yes
C122 C123 H1231 109.7 no
C104 C123 H1231 108.7 no
C101 C123 H1231 108.9 no
N102 C125 H1251 109.3 no
N102 C125 H1252 109.6 no
H1251 C125 H1252 109.5 no
N102 C125 H1253 110.1 no
H1251 C125 H1253 108.8 no
H1252 C125 H1253 109.5 no
N109 C128 H1281 109.6 no
N109 C128 H1282 109.4 no
H1281 C128 H1282 108.6 no
N109 C128 H1283 110.7 no
H1281 C128 H1283 109.3 no
H1282 C128 H1283 109.3 no
N118 C131 H1311 109.5 no
N118 C131 H1312 108.9 no
H1311 C131 H1312 109.4 no
N118 C131 H1313 109.7 no
H1311 C131 H1313 109.7 no
H1312 C131 H1313 109.6 no
C106 C133 H1331 109.7 no
C106 C133 H1332 109.1 no
H1331 C133 H1332 109.7 no
C106 C133 H1333 109.3 no
H1331 C133 H1333 109.4 no
H1332 C133 H1333 109.6 no
N202 C201 C223 108.9(3) yes
N202 C201 O224 122.6(3) yes
C223 C201 O224 128.5(3) yes
C201 N202 C203 113.3(3) yes
C201 N202 C225 124.0(3) yes
C203 N202 C225 122.7(3) yes
N202 C203 C204 108.3(3) yes
N202 C203 O226 123.3(3) yes
C204 C203 O226 128.3(3) yes
C203 C204 C205 111.9(3) yes
C203 C204 C223 104.8(3) yes
C205 C204 C223 111.7(3) yes
C203 C204 H2041 109.2 no
C205 C204 H2041 109.5 no
C223 C204 H2041 109.6 no
C204 C205 C206 114.6(3) yes
C204 C205 C213 110.4(3) yes
C206 C205 C213 113.4(3) yes
C204 C205 H2051 105.4 no
C206 C205 H2051 105.2 no
C213 C205 H2051 107.0 no
C205 C206 C207 109.2(3) yes
C205 C206 C233 112.1(4) yes
C207 C206 C233 113.0(4) yes
C205 C206 H2061 107.2 no
C207 C206 H2061 107.2 no
C233 C206 H2061 107.8 no
C205 C206 H2062 110.9 no
C207 C206 H2062 111.1 no
H2061 C206 H2062 111.1 no
C206 C207 C208 114.7(3) yes
C206 C207 C211 114.3(3) yes
C208 C207 C211 104.2(3) yes
C206 C207 H2071 108.0 no
C208 C207 H2071 107.7 no
C211 C207 H2071 107.5 no
C207 C208 N209 107.9(4) yes
C207 C208 O227 128.1(4) yes
N209 C208 O227 124.0(4) yes
C208 N209 C210 112.9(3) yes
C208 N209 C228 124.3(4) yes
C210 N209 C228 122.7(3) yes
N209 C210 C211 108.6(3) yes
N209 C210 O229 123.6(4) yes
C211 C210 O229 127.8(4) yes
C207 C211 C210 104.2(3) yes
C207 C211 C212 113.0(3) yes
C210 C211 C212 110.3(3) yes
C207 C211 H2111 110.9 no
C210 C211 H2111 109.0 no
C212 C211 H2111 109.3 no
C211 C212 C213 113.3(3) yes
C211 C212 H2121 108.6 no
C213 C212 H2121 109.8 no
C211 C212 H2122 108.1 no
C213 C212 H2122 107.9 no
H2121 C212 H2122 109.1 no
C212 C213 C205 117.4(3) yes
C212 C213 C214 126.6(3) yes
C205 C213 C214 115.9(3) yes
C213 C214 C215 127.1(3) yes
C213 C214 C222 117.2(3) yes
C215 C214 C222 115.7(3) yes
C214 C215 C216 108.5(3) yes
C214 C215 H2151 110.0 no
C216 C215 H2151 109.5 no
C214 C215 H2152 110.6 no
C216 C215 H2152 109.2 no
H2151 C215 H2152 109.0 no
C215 C216 C217 109.8(3) yes
C215 C216 C220 113.7(3) yes
C217 C216 C220 105.3(3) yes
C215 C216 H2161 109.5 no
C217 C216 H2161 108.6 no
C220 C216 H2161 109.8 no
C216 C217 N218 108.2(3) yes
C216 C217 O230 127.8(4) yes
N218 C217 O230 124.0(4) yes
C217 N218 C219 112.5(3) yes
C217 N218 C231 123.4(3) yes
C219 N218 C231 124.0(4) yes
N218 C219 C220 109.6(3) yes
N218 C219 O232 122.3(4) yes
C220 C219 O232 128.1(4) yes
C216 C220 C219 104.3(3) yes
C216 C220 C221 112.8(3) yes
C219 C220 C221 111.0(3) yes
C216 C220 H2201 109.9 no
C219 C220 H2201 109.1 no
C221 C220 H2201 109.5 no
C220 C221 C222 108.4(3) yes
C220 C221 C234 116.7(5) yes
C222 C221 C234 114.7(5) yes
C220 C221 H2211 105.5 no
C222 C221 H2211 106.0 no
C234 C221 H2211 104.5 no
C220 C221 H2212 112.1 no
C222 C221 H2212 112.2 no
H2211 C221 H2212 112.2 no
C221 C222 C214 112.1(3) yes
C221 C222 C223 114.9(3) yes
C214 C222 C223 108.8(3) yes
C221 C222 H2221 106.7 no
C214 C222 H2221 107.5 no
C223 C222 H2221 106.5 no
C204 C223 C222 111.8(3) yes
C204 C223 C201 104.5(3) yes
C222 C223 C201 113.7(3) yes
C204 C223 H2231 108.5 no
C222 C223 H2231 108.9 no
C201 C223 H2231 109.2 no
N202 C225 H2251 109.2 no
N202 C225 H2252 109.0 no
H2251 C225 H2252 109.7 no
N202 C225 H2253 109.5 no
H2251 C225 H2253 109.7 no
H2252 C225 H2253 109.7 no
N209 C228 H2281 109.0 no
N209 C228 H2282 109.8 no
H2281 C228 H2282 109.8 no
N209 C228 H2283 109.5 no
H2281 C228 H2283 109.0 no
H2282 C228 H2283 109.7 no
N218 C231 H2311 109.1 no
N218 C231 H2312 109.5 no
H2311 C231 H2312 109.9 no
N218 C231 H2313 109.2 no
H2311 C231 H2313 109.6 no
H2312 C231 H2313 109.6 no
C206 C233 H2331 109.9 no
H2062 C233 H2331 114.1 no
C206 C233 H2332 109.5 no
H2062 C233 H2332 110.2 no
H2331 C233 H2332 109.2 no
C206 C233 H2333 109.5 no
H2062 C233 H2333 104.4 no
H2331 C233 H2333 109.3 no
H2332 C233 H2333 109.4 no
C221 C234 H2341 109.1 no
C221 C234 H2342 109.1 no
H2341 C234 H2342 109.8 no
C221 C234 H2343 108.9 no
H2341 C234 H2343 109.7 no
H2342 C234 H2343 110.2 no

loop_
_geom_bond_atom_site_label_1
_geom_bond_atom_site_label_2
_geom_bond_distance
_geom_bond_publ_flag
C1 N2 1.376(4) yes
C1 C23 1.497(5) yes
C1 O24 1.222(4) yes
N2 C3 1.390(4) yes
N2 C25 1.455(4) yes
C3 C4 1.509(5) yes
C3 O26 1.217(4) yes
C4 C5 1.534(5) yes
C4 C23 1.546(5) yes
C4 H41 0.981 no
C5 C6 1.532(5) yes
C5 C13 1.517(5) yes
C5 H51 0.982 no
C6 C7 1.540(5) yes
C6 C33 1.526(5) yes
C6 H61 0.983 no
C7 C8 1.507(5) yes
C7 C11 1.535(5) yes
C7 H71 0.976 no
C8 N9 1.392(5) yes
C8 O27 1.222(5) yes
N9 C10 1.381(5) yes
N9 C28 1.459(5) yes
C10 C11 1.494(5) yes
C10 O29 1.216(5) yes
C11 C12 1.551(5) yes
C11 H111 0.976 no
C12 C13 1.508(5) yes
C12 H121 0.974 no
C12 H122 0.973 no
C13 C14 1.344(5) yes
C14 C15 1.499(5) yes
C14 C22 1.528(5) yes
C15 C16 1.530(5) yes
C15 H151 0.975 no
C15 H152 0.971 no
C16 C17 1.510(5) yes
C16 C20 1.549(5) yes
C16 H161 0.981 no
C17 N18 1.375(5) yes
C17 O30 1.218(4) yes
N18 C19 1.385(5) yes
N18 C31 1.449(5) yes
C19 C20 1.509(5) yes
C19 O32 1.214(4) yes
C20 C21 1.532(5) yes
C20 H201 0.978 no
C21 C22 1.531(5) yes
C21 H211 0.975 no
C21 H212 0.972 no
C22 C23 1.563(5) yes
C22 H221 0.991 no
C23 H231 0.980 no
C25 H251 0.965 no
C25 H252 0.967 no
C25 H253 0.960 no
C28 H281 0.967 no
C28 H282 0.963 no
C28 H283 0.965 no
C31 H311 0.960 no
C31 H312 0.961 no
C31 H313 0.954 no
C33 H331 0.966 no
C33 H332 0.966 no
C33 H333 0.961 no
C101 N102 1.378(5) yes
C101 C123 1.516(6) yes
C101 O124 1.216(5) yes
N102 C103 1.375(5) yes
N102 C125 1.462(5) yes
C103 C104 1.515(5) yes
C103 O126 1.214(5) yes
C104 C105 1.565(5) yes
C104 C123 1.550(5) yes
C104 H1041 0.978 no
C105 C106 1.527(5) yes
C105 C113 1.513(5) yes
C105 H1051 0.985 no
C106 C107 1.539(6) yes
C106 C133 1.519(6) yes
C106 H1061 0.981 no
C107 C108 1.509(6) yes
C107 C111 1.527(5) yes
C107 H1071 0.984 no
C108 N109 1.388(5) yes
C108 O127 1.209(5) yes
N109 C110 1.380(5) yes
N109 C128 1.450(5) yes
C110 C111 1.498(6) yes
C110 O129 1.221(5) yes
C111 C112 1.536(5) yes
C111 H1111 0.984 no
C112 C113 1.513(5) yes
C112 H1121 0.974 no
C112 H1122 0.976 no
C113 C114 1.335(5) yes
C114 C115 1.506(5) yes
C114 C122 1.523(5) yes
C115 C116 1.543(6) yes
C115 H1151 0.975 no
C115 H1152 0.974 no
C116 C117 1.500(6) yes
C116 C120 1.540(6) yes
C116 H1161 0.977 no
C117 N118 1.386(6) yes
C117 O130 1.217(5) yes
N118 C119 1.388(6) yes
N118 C131 1.468(6) yes
C119 C120 1.499(6) yes
C119 O132 1.205(5) yes
C120 C121 1.545(6) yes
C120 H1201 0.977 no
C121 C122 1.529(5) yes
C121 H1211 1.016 no
C121 H1212 0.969 no
C122 C123 1.545(5) yes
C122 H1221 0.978 no
C123 H1231 0.984 no
C125 H1251 0.959 no
C125 H1252 0.958 no
C125 H1253 0.959 no
C128 H1281 0.963 no
C128 H1282 0.965 no
C128 H1283 0.962 no
C131 H1311 0.964 no
C131 H1312 0.967 no
C131 H1313 0.968 no
C133 H1331 0.981 no
C133 H1332 0.981 no
C133 H1333 0.981 no
C201 N202 1.384(4) yes
C201 C223 1.498(5) yes
C201 O224 1.221(4) yes
N202 C203 1.377(5) yes
N202 C225 1.461(5) yes
C203 C204 1.510(5) yes
C203 O226 1.219(4) yes
C204 C205 1.547(5) yes
C204 C223 1.543(5) yes
C204 H2041 0.978 no
C205 C206 1.530(5) yes
C205 C213 1.510(5) yes
C205 H2051 0.987 no
C206 C207 1.530(5) yes
C206 C233 1.530(7) yes
C206 H2061 0.982 no
C206 H2062 0.950 no
C207 C208 1.520(5) yes
C207 C211 1.532(5) yes
C207 H2071 0.972 no
C208 N209 1.384(5) yes
C208 O227 1.214(5) yes
N209 C210 1.381(5) yes
N209 C228 1.465(5) yes
C210 C211 1.508(5) yes
C210 O229 1.215(5) yes
C211 C212 1.554(5) yes
C211 H2111 0.972 no
C212 C213 1.511(5) yes
C212 H2121 0.977 no
C212 H2122 0.969 no
C213 C214 1.338(5) yes
C214 C215 1.510(5) yes
C214 C222 1.516(5) yes
C215 C216 1.545(5) yes
C215 H2151 0.975 no
C215 H2152 0.971 no
C216 C217 1.516(5) yes
C216 C220 1.532(5) yes
C216 H2161 0.975 no
C217 N218 1.385(5) yes
C217 O230 1.213(4) yes
N218 C219 1.383(5) yes
N218 C231 1.455(5) yes
C219 C220 1.500(5) yes
C219 O232 1.230(5) yes
C220 C221 1.542(5) yes
C220 H2201 0.974 no
C221 C222 1.535(5) yes
C221 C234 1.518(10) yes
C221 H2211 0.978 no
C221 H2212 0.950 no
C222 C223 1.544(4) yes
C222 H2221 0.986 no
C223 H2231 0.983 no
C225 H2251 0.954 no
C225 H2252 0.962 no
C225 H2253 0.956 no
C228 H2281 0.961 no
C228 H2282 0.960 no
C228 H2283 0.955 no
C231 H2311 0.962 no
C231 H2312 0.960 no
C231 H2313 0.961 no
C233 H2331 0.960 no
C233 H2332 0.959 no
C233 H2333 0.956 no
C234 H2341 0.960 no
C234 H2342 0.958 no
C234 H2343 0.961 no

loop_
_geom_contact_atom_site_label_1
_geom_contact_atom_site_label_2
_geom_contact_distance
_geom_contact_site_symmetry_2
_geom_contact_publ_flag
O24 C7 3.295(4) 1_655 no
O24 C11 3.393(4) 1_655 no
O26 C207 3.056(4) . no
O26 C210 3.101(4) . no
O26 C211 3.168(4) . no
O26 N209 3.226(4) . no
O26 C208 3.286(4) . no
O26 C16 3.339(5) 2_666 no
O26 O129 3.472(4) 3_655 no
O26 C15 3.486(4) 2_666 no
O27 C220 3.326(5) 4_565 no
O27 C225 3.340(5) 4_465 no
O27 C221 3.471(5) 4_565 no
O29 C228 3.308(5) 2_566 no
O30 C25 3.259(5) 2_666 no
O32 C225 3.349(5) 4_565 no
O32 C131 3.484(6) 2_766 no
O124 C223 3.432(5) 2_665 no
O124 C120 3.589(6) 2_765 no
O126 C116 3.205(5) 1_455 no
O126 C120 3.363(5) 1_455 no
O127 C31 3.247(6) 2_666 no
O127 C28 3.389(5) 2_666 no
O129 N2 3.105(4) 3_645 no
O129 C25 3.170(5) 3_645 no
O129 C3 3.191(5) 3_645 no
O129 C211 3.491(4) 3_645 no
O129 O230 3.499(4) 3_545 no
O132 C204 3.077(5) 1_655 no
O132 C223 3.190(5) 1_655 no
O132 C205 3.272(5) 1_655 no
O132 C222 3.311(5) 1_655 no
O224 C23 3.275(5) 4_464 no
O226 C220 3.092(4) 1_655 no
O226 C219 3.184(4) 1_655 no
O226 C216 3.311(4) 1_655 no
O226 N218 3.489(4) 1_655 no
O226 C217 3.542(4) 1_655 no
O226 C125 3.558(5) 2_665 no
O227 C16 3.181(4) 2_666 no
O227 C20 3.188(4) 2_666 no
O227 C19 3.250(5) 2_666 no
O227 C17 3.351(5) 2_666 no
O227 N18 3.382(4) 2_666 no
O227 C131 3.598(6) 1_455 no
O229 C107 3.150(5) 3 no
O229 C111 3.292(5) 3 no
O229 C33 3.476(5) . no
O229 C6 3.541(4) . no
O230 C110 3.095(5) 3 no
O230 N109 3.192(4) 3 no
O230 C111 3.418(5) 3 no
O230 C108 3.456(5) 3 no
O230 C107 3.532(5) 3 no
O232 C123 3.225(5) 1_455 no
O232 C125 3.354(5) 2_565 no
O232 C104 3.447(5) 1_455 no
O232 C122 3.519(5) 1_455 no
N118 C133 3.471(6) 1_655 no
C8 C225 3.520(6) 4_465 no
C15 C15 3.533(7) 2_666 no
C16 C208 3.558(5) 2_666 no
C31 C133 3.581(7) 2_666 no
C117 C133 3.542(6) 1_655 no
C125 C234 3.48(1) 2_565 no
C125 C203 3.543(6) 2_665 no
C231 C233 3.454(9) 1_455 no

loop_
_geom_torsion_atom_site_label_1
_geom_torsion_atom_site_label_2
_geom_torsion_atom_site_label_3
_geom_torsion_atom_site_label_4
_geom_torsion
_geom_torsion_publ_flag
O24 C1 N2 C3 -171.7(3) no
O24 C1 N2 C25 0.5(5) no
O24 C1 C23 C4 161.6(4) no
O24 C1 C23 C22 -77.4(5) no
O26 C3 N2 C1 -175.1(3) no
O26 C3 N2 C25 12.9(6) no
O26 C3 C4 C5 41.7(5) no
O26 C3 C4 C23 163.2(4) no
O27 C8 N9 C10 -176.3(3) no
O27 C8 N9 C28 2.6(5) no
O27 C8 C7 C6 43.6(5) no
O27 C8 C7 C11 168.2(3) no
O29 C10 N9 C8 -176.2(3) no
O29 C10 N9 C28 4.9(5) no
O29 C10 C11 C7 168.3(3) no
O29 C10 C11 C12 -71.7(4) no
O30 C17 N18 C19 -180.0(4) no
O30 C17 N18 C31 1.4(6) no
O30 C17 C16 C15 53.8(5) no
O30 C17 C16 C20 176.6(4) no
O32 C19 N18 C17 -178.9(4) no
O32 C19 N18 C31 -0.4(6) no
O32 C19 C20 C16 177.3(4) no
O32 C19 C20 C21 -61.1(5) no
O124 C101 N102 C103 179.2(4) no
O124 C101 N102 C125 -1.0(7) no
O124 C101 C123 C104 -172.0(5) no
O124 C101 C123 C122 -49.9(6) no
O126 C103 N102 C101 173.3(4) no
O126 C103 N102 C125 -6.5(7) no
O126 C103 C104 C105 72.4(6) no
O126 C103 C104 C123 -169.0(4) no
O127 C108 N109 C110 179.7(4) no
O127 C108 N109 C128 4.6(7) no
O127 C108 C107 C106 49.7(6) no
O127 C108 C107 C111 175.8(4) no
O129 C110 N109 C108 -176.6(4) no
O129 C110 N109 C128 -1.5(7) no
O129 C110 C111 C107 173.6(4) no
O129 C110 C111 C112 -65.2(6) no
O130 C117 N118 C119 178.5(4) no
O130 C117 N118 C131 -1.7(6) no
O130 C117 C116 C115 57.4(6) no
O130 C117 C116 C120 179.8(4) no
O132 C119 N118 C117 -178.4(4) no
O132 C119 N118 C131 1.7(6) no
O132 C119 C120 C116 179.3(4) no
O132 C119 C120 C121 -58.5(6) no
O224 C201 N202 C203 179.7(4) no
O224 C201 N202 C225 -1.0(6) no
O224 C201 C223 C204 -177.9(4) no
O224 C201 C223 C222 -55.8(5) no
O226 C203 N202 C201 178.7(4) no
O226 C203 N202 C225 -0.6(6) no
O226 C203 C204 C205 62.9(5) no
O226 C203 C204 C223 -176.0(4) no
O227 C208 N209 C210 -176.8(3) no
O227 C208 N209 C228 6.2(6) no
O227 C208 C207 C206 43.8(5) no
O227 C208 C207 C211 169.6(4) no
O229 C210 N209 C208 -176.8(3) no
O229 C210 N209 C228 0.2(5) no
O229 C210 C211 C207 169.0(4) no
O229 C210 C211 C212 -69.4(5) no
O230 C217 N218 C219 179.0(4) no
O230 C217 N218 C231 -2.2(7) no
O230 C217 C216 C215 56.0(5) no
O230 C217 C216 C220 178.7(4) no
O232 C219 N218 C217 -177.7(3) no
O232 C219 N218 C231 3.5(6) no
O232 C219 C220 C216 178.6(3) no
O232 C219 C220 C221 -59.6(4) no
N2 C1 C23 C4 -20.0(4) no
N2 C1 C23 C22 100.9(3) no
N2 C3 C4 C5 -138.6(3) no
N2 C3 C4 C23 -17.1(4) no
N9 C8 C7 C6 -137.7(3) no
N9 C8 C7 C11 -13.1(3) no
N9 C10 C11 C7 -13.9(3) no
N9 C10 C11 C12 106.1(3) no
N18 C17 C16 C15 -125.9(3) no
N18 C17 C16 C20 -3.1(4) no
N18 C19 C20 C16 -5.3(4) no
N18 C19 C20 C21 116.2(3) no
N102 C101 C123 C104 7.9(5) no
N102 C101 C123 C122 130.0(4) no
N102 C103 C104 C105 -107.1(4) no
N102 C103 C104 C123 11.5(4) no
N109 C108 C107 C106 -131.5(4) no
N109 C108 C107 C111 -5.4(4) no
N109 C110 C111 C107 -7.5(4) no
N109 C110 C111 C112 113.7(4) no
N118 C117 C116 C115 -121.6(4) no
N118 C117 C116 C120 0.8(4) no
N118 C119 C120 C116 -2.5(4) no
N118 C119 C120 C121 119.7(4) no
N202 C201 C223 C204 4.5(4) no
N202 C201 C223 C222 126.6(3) no
N202 C203 C204 C205 -117.8(3) no
N202 C203 C204 C223 3.4(4) no
N209 C208 C207 C206 -138.7(3) no
N209 C208 C207 C211 -12.9(4) no
N209 C210 C211 C207 -12.3(4) no
N209 C210 C211 C212 109.3(3) no
N218 C217 C216 C215 -121.9(3) no
N218 C217 C216 C220 0.8(4) no
N218 C219 C220 C216 -3.2(3) no
N218 C219 C220 C221 118.5(3) no
C1 N2 C3 C4 5.2(4) no
C1 C23 C4 C3 21.7(3) no
C1 C23 C4 C5 145.2(3) no
C1 C23 C22 C14 -87.6(3) no
C1 C23 C22 C21 39.6(4) no
C3 N2 C1 C23 9.9(4) no
C3 C4 C5 C6 -73.8(4) no
C3 C4 C5 C13 53.0(3) no
C3 C4 C23 C22 -100.5(3) no
C4 C3 N2 C25 -166.8(3) no
C4 C5 C6 C7 171.0(3) no
C4 C5 C6 C33 -63.4(4) no
C4 C5 C13 C12 -121.5(3) no
C4 C5 C13 C14 51.8(4) no
C4 C23 C22 C14 28.6(4) no
C4 C23 C22 C21 155.8(3) no
C5 C4 C23 C22 23.0(4) no
C5 C6 C7 C8 54.4(4) no
C5 C6 C7 C11 -64.8(3) no
C5 C13 C12 C11 -50.4(4) no
C5 C13 C14 C15 -179.6(3) no
C5 C13 C14 C22 1.5(5) no
C6 C5 C4 C23 169.9(3) no
C6 C5 C13 C12 7.6(4) no
C6 C5 C13 C14 -179.2(3) no
C6 C7 C11 C10 141.8(3) no
C6 C7 C11 C12 23.1(4) no
C7 C6 C5 C13 47.5(4) no
C7 C8 N9 C10 4.9(4) no
C7 C8 N9 C28 -176.2(3) no
C7 C11 C12 C13 33.1(4) no
C8 N9 C10 C11 6.0(4) no
C8 C7 C6 C33 -70.9(4) no
C8 C7 C11 C10 15.9(3) no
C8 C7 C11 C12 -102.8(3) no
C10 C11 C12 C13 -82.5(4) no
C11 C7 C6 C33 169.8(3) no
C11 C10 N9 C28 -172.9(3) no
C11 C12 C13 C14 137.2(4) no
C12 C13 C14 C15 -7.2(6) no
C12 C13 C14 C22 173.9(3) no
C13 C5 C4 C23 -63.4(3) no
C13 C5 C6 C33 173.1(3) no
C13 C14 C15 C16 -134.7(4) no
C13 C14 C22 C21 -172.1(3) no
C13 C14 C22 C23 -44.1(4) no
C14 C15 C16 C17 65.3(4) no
C14 C15 C16 C20 -51.9(4) no
C14 C22 C21 C20 -56.2(4) no
C15 C14 C22 C21 9.0(4) no
C15 C14 C22 C23 137.0(3) no
C15 C16 C20 C19 126.3(3) no
C15 C16 C20 C21 5.5(4) no
C16 C15 C14 C22 44.2(4) no
C16 C17 N18 C19 -0.2(4) no
C16 C17 N18 C31 -178.8(3) no
C16 C20 C21 C22 48.2(4) no
C17 N18 C19 C20 3.6(4) no
C17 C16 C20 C19 5.0(4) no
C17 C16 C20 C21 -115.8(3) no
C19 C20 C21 C22 -68.7(4) no
C20 C19 N18 C31 -177.8(3) no
C20 C21 C22 C23 175.7(3) no
C23 C1 N2 C25 -178.0(3) no
C101 N102 C103 C104 -7.1(5) no
C101 C123 C104 C103 -11.4(4) no
C101 C123 C104 C105 107.6(3) no
C101 C123 C122 C114 -58.9(4) no
C101 C123 C122 C121 66.8(5) no
C103 N102 C101 C123 -0.7(5) no
C103 C104 C105 C106 -54.4(4) no
C103 C104 C105 C113 75.5(4) no
C103 C104 C123 C122 -133.6(3) no
C104 C103 N102 C125 173.1(4) no
C104 C105 C106 C107 176.2(3) no
C104 C105 C106 C133 -55.9(4) no
C104 C105 C113 C112 -124.7(3) no
C104 C105 C113 C114 53.4(4) no
C104 C123 C122 C114 58.5(4) no
C104 C123 C122 C121 -175.8(3) no
C105 C104 C123 C122 -14.6(4) no
C105 C106 C107 C108 61.6(4) no
C105 C106 C107 C111 -59.5(4) no
C105 C113 C112 C111 -52.0(4) no
C105 C113 C114 C115 172.6(3) no
C105 C113 C114 C122 -6.5(5) no
C106 C105 C104 C123 -168.8(3) no
C106 C105 C113 C112 7.0(4) no
C106 C105 C113 C114 -174.9(3) no
C106 C107 C111 C110 134.4(3) no
C106 C107 C111 C112 15.0(5) no
C107 C106 C105 C113 46.9(4) no
C107 C108 N109 C110 0.8(5) no
C107 C108 N109 C128 -174.3(4) no
C107 C111 C112 C113 39.0(4) no
C108 N109 C110 C111 4.4(5) no
C108 C107 C106 C133 -64.2(5) no
C108 C107 C111 C110 7.6(4) no
C108 C107 C111 C112 -111.8(4) no
C110 C111 C112 C113 -77.5(4) no
C111 C107 C106 C133 174.7(3) no
C111 C110 N109 C128 179.5(4) no
C111 C112 C113 C114 130.1(4) no
C112 C113 C114 C115 -9.5(6) no
C112 C113 C114 C122 171.4(3) no
C113 C105 C104 C123 -38.9(4) no
C113 C105 C106 C133 174.9(3) no
C113 C114 C115 C116 -131.1(4) no
C113 C114 C122 C121 -175.6(3) no
C113 C114 C122 C123 -49.1(4) no
C114 C115 C116 C117 65.7(4) no
C114 C115 C116 C120 -51.3(5) no
C114 C122 C121 C120 -54.7(4) no
C115 C114 C122 C121 5.2(5) no
C115 C114 C122 C123 131.7(3) no
C115 C116 C120 C119 121.3(4) no
C115 C116 C120 C121 2.1(6) no
C116 C115 C114 C122 48.0(4) no
C116 C117 N118 C119 -2.6(5) no
C116 C117 N118 C131 177.3(4) no
C116 C120 C121 C122 50.6(5) no
C117 N118 C119 C120 3.2(5) no
C117 C116 C120 C119 1.0(4) no
C117 C116 C120 C121 -118.2(4) no
C119 C120 C121 C122 -66.0(4) no
C120 C119 N118 C131 -176.6(4) no
C120 C121 C122 C123 -177.4(3) no
C123 C101 N102 C125 179.1(4) no
C201 N202 C203 C204 -0.7(4) no
C201 C223 C204 C203 -4.7(4) no
C201 C223 C204 C205 116.7(3) no
C201 C223 C222 C214 -65.1(3) no
C201 C223 C222 C221 61.5(4) no
C203 N202 C201 C223 -2.5(4) no
C203 C204 C205 C206 -57.4(4) no
C203 C204 C205 C213 72.1(3) no
C203 C204 C223 C222 -128.0(3) no
C204 C203 N202 C225 180.0(3) no
C204 C205 C206 C207 173.6(3) no
C204 C205 C206 C233 -60.4(5) no
C204 C205 C213 C212 -123.6(3) no
C204 C205 C213 C214 53.7(4) no
C204 C223 C222 C214 52.9(4) no
C204 C223 C222 C221 179.5(3) no
C205 C204 C223 C222 -6.7(4) no
C205 C206 C207 C208 59.5(4) no
C205 C206 C207 C211 -60.9(4) no
C205 C213 C212 C211 -46.8(4) no
C205 C213 C214 C215 174.0(3) no
C205 C213 C214 C222 -4.5(5) no
C206 C205 C204 C223 -174.5(3) no
C206 C205 C213 C212 6.6(4) no
C206 C205 C213 C214 -176.2(3) no
C206 C207 C211 C210 140.9(3) no
C206 C207 C211 C212 21.1(4) no
C207 C206 C205 C213 45.6(4) no
C207 C208 N209 C210 5.6(4) no
C207 C208 N209 C228 -171.3(3) no
C207 C211 C212 C213 31.3(4) no
C208 N209 C210 C211 4.4(4) no
C208 C207 C206 C233 -66.0(4) no
C208 C207 C211 C210 14.8(3) no
C208 C207 C211 C212 -104.9(3) no
C210 C211 C212 C213 -84.9(4) no
C211 C207 C206 C233 173.6(3) no
C211 C210 N209 C228 -178.6(3) no
C211 C212 C213 C214 136.4(4) no
C212 C213 C214 C215 -9.1(6) no
C212 C213 C214 C222 172.4(3) no
C213 C205 C204 C223 -45.0(4) no
C213 C205 C206 C233 171.6(4) no
C213 C214 C215 C216 -128.6(4) no
C213 C214 C222 C221 -177.6(3) no
C213 C214 C222 C223 -49.4(4) no
C214 C215 C216 C217 65.5(4) no
C214 C215 C216 C220 -52.1(4) no
C214 C222 C221 C220 -55.7(4) no
C214 C222 C221 C234 171.9(6) no
C215 C214 C222 C221 3.7(4) no
C215 C214 C222 C223 131.9(3) no
C215 C216 C220 C219 121.6(3) no
C215 C216 C220 C221 1.0(4) no
C216 C215 C214 C222 50.0(4) no
C216 C217 N218 C219 -3.0(4) no
C216 C217 N218 C231 175.8(4) no
C216 C220 C221 C222 52.9(4) no
C216 C220 C221 C234 -175.8(6) no
C217 N218 C219 C220 4.0(4) no
C217 C216 C220 C219 1.4(3) no
C217 C216 C220 C221 -119.2(3) no
C219 C220 C221 C222 -63.8(4) no
C219 C220 C221 C234 67.6(6) no
C220 C219 N218 C231 -174.8(4) no
C220 C221 C222 C223 179.4(3) no
C223 C201 N202 C225 176.8(3) no
C223 C222 C221 C234 47.0(6) no
